data_4346880
loop_
_publ_author_name
'Hall, Nikita'
'Orio, Maylis'
'Gennari, Marcello'
'Wills, Christopher'
'Molton, Florian'
'Philouze, Christian'
'Jameson, Geoffrey B.'
'Halcrow, Malcolm A.'
'Blackman, Allan G.'
'Duboc, Carole'

_publ_section_title
;
 Multifrequency cw-EPR and DFT Studies of an Apparent Compressed
 Octahedral Cu(II) Complex.
;
_journal_issue 4
_journal_name_full 'Inorganic chemistry'
_journal_page_first 1497
_journal_page_last 1504
_journal_paper_doi 10.1021/acs.inorgchem.5b02287
_journal_volume 55
_journal_year 2016
_chemical_formula_moiety 'C24 H24 Cu N6, 2(Cl O4), 0.38(O)'
_chemical_formula_sum 'C24 H24 Cl2 Cu N6 O8.38'
_chemical_formula_weight 664.93
_space_group_crystal_system tetragonal
_space_group_IT_number 142
_space_group_name_Hall '-I 4bd 2c'
_space_group_name_H-M_alt 'I 41/a c d :2'
_atom_sites_solution_hydrogens geom
_atom_sites_solution_primary direct
_atom_sites_solution_secondary difmap
_audit_creation_date 2015-09-22
_audit_creation_method
;
  Olex2 1.1
  (compiled Sep 28 2011 20:36:17, GUI svn.r3906)
;
_cell_angle_alpha 90.00
_cell_angle_beta 90.00
_cell_angle_gamma 90.00
_cell_formula_units_Z 32
_cell_length_a 40.330(6)
_cell_length_b 40.330(6)
_cell_length_c 14.747(3)
_cell_measurement_temperature 200
_cell_volume 23986(7)
_computing_cell_refinement 'Bruker Enraf Nonius kappa CCD'
_computing_data_collection Collect
_computing_data_reduction EvalCCD
_computing_molecular_graphics
;
O. V. Dolomanov, L. J. Bourhis, R. J. Gildea, J. A. K. Howard and H. Puschmann,
OLEX2: a complete structure solution, refinement and analysis program.
J. Appl. Cryst. (2009). 42, 339-341.
;
_computing_publication_material
;
O. V. Dolomanov, L. J. Bourhis, R. J. Gildea, J. A. K. Howard and H. Puschmann,
OLEX2: a complete structure solution, refinement and analysis program.
J. Appl. Cryst. (2009). 42, 339-341.
;
_computing_structure_refinement
;
SHELXL, G.M. Sheldrick, Acta Cryst.
(2008). A64, 112-122
;
_computing_structure_solution 'SHELXS-97 (Sheldrick, 1990)'
_diffrn_ambient_temperature 200
_diffrn_detector 'CCD area detector'
_diffrn_detector_type KappaCCD
_diffrn_measured_fraction_theta_full 0.989
_diffrn_measured_fraction_theta_max 0.989
_diffrn_measurement_device_type 'Bruker-AXS-enraf-nonius KappaCCD'
_diffrn_measurement_method 'Phi and omega scans'
_diffrn_radiation_collimation 'Montel optic'
_diffrn_radiation_detector CCD
_diffrn_radiation_monochromator graphite
_diffrn_radiation_probe x-ray
_diffrn_radiation_type MoK\a
_diffrn_radiation_wavelength 0.71073
_diffrn_reflns_av_R_equivalents 0.0371
_diffrn_reflns_av_unetI/netI 0.0204
_diffrn_reflns_limit_h_max 47
_diffrn_reflns_limit_h_min -47
_diffrn_reflns_limit_k_max 48
_diffrn_reflns_limit_k_min -47
_diffrn_reflns_limit_l_max 14
_diffrn_reflns_limit_l_min -17
_diffrn_reflns_number 56366
_diffrn_reflns_theta_full 25.02
_diffrn_reflns_theta_max 25.02
_diffrn_reflns_theta_min 2.86
_diffrn_source 'Enraf Nonius FR590'
_diffrn_source_target Mo
_diffrn_source_type 'fine-focus sealed tube'
_exptl_absorpt_coefficient_mu 0.963
_exptl_absorpt_correction_T_max 1.0000
_exptl_absorpt_correction_T_min 0.6977
_exptl_absorpt_correction_type multi-scan
_exptl_absorpt_process_details
;
SADABS-2014/3 - Bruker AXS was used for absorption correction.
R(int) was 0.1219 before and 0.0627 after correction.
The Ratio of minimum to maximum transmission is 0.6977.
The \l/2 correction factor is Not present.
;
_exptl_crystal_colour blue
_exptl_crystal_colour_primary blue
_exptl_crystal_density_diffrn 1.473
_exptl_crystal_density_method 'not measured'
_exptl_crystal_description prism
_exptl_crystal_F_000 10880
_exptl_crystal_size_max 0.44
_exptl_crystal_size_mid 0.31
_exptl_crystal_size_min 0.3
_refine_diff_density_max 0.691
_refine_diff_density_min -0.449
_refine_diff_density_rms 0.082
_refine_ls_extinction_method none
_refine_ls_goodness_of_fit_ref 1.074
_refine_ls_hydrogen_treatment mixed
_refine_ls_matrix_type full
_refine_ls_number_parameters 494
_refine_ls_number_reflns 5246
_refine_ls_number_restraints 538
_refine_ls_restrained_S_all 1.067
_refine_ls_R_factor_all 0.0933
_refine_ls_R_factor_gt 0.0629
_refine_ls_shift/su_max 0.001
_refine_ls_shift/su_mean 0.000
_refine_ls_structure_factor_coef Fsqd
_refine_ls_weighting_details 'calc w=1/[\s^2^(Fo^2^)+(0.1002P)^2^+78.1995P] where P=(Fo^2^+2Fc^2^)/3'
_refine_ls_weighting_scheme calc
_refine_ls_wR_factor_gt 0.1639
_refine_ls_wR_factor_ref 0.2020
_reflns_number_gt 3716
_reflns_number_total 5246
_reflns_threshold_expression >2sigma(I)
_cod_data_source_file ic5b02287_si_003.cif
_cod_data_source_block Cu_200K
_cod_original_cell_volume 23987(7)
_cod_original_sg_symbol_H-M 'I 41/a c d'
_cod_database_code 4346880

loop_
_space_group_symop_id
_space_group_symop_operation_xyz
1 'x, y, z'
2 '-y+1/4, x+3/4, z+1/4'
3 'x, -y, -z+1/2'
4 '-x+1/2, -y, z+1/2'
5 '-y+1/4, -x+1/4, -z+1/4'
6 'y+1/4, x+3/4, -z+3/4'
7 'y+1/4, -x+1/4, z+3/4'
8 '-x+1/2, y, -z'
9 'x+1/2, y+1/2, z+1/2'
10 '-y+3/4, x+5/4, z+3/4'
11 'x+1/2, -y+1/2, -z+1'
12 '-x+1, -y+1/2, z+1'
13 '-y+3/4, -x+3/4, -z+3/4'
14 'y+3/4, x+5/4, -z+5/4'
15 'y+3/4, -x+3/4, z+5/4'
16 '-x+1, y+1/2, -z+1/2'
17 '-x, -y, -z'
18 'y-1/4, -x-3/4, -z-1/4'
19 '-x, y, z-1/2'
20 'x-1/2, y, -z-1/2'
21 'y-1/4, x-1/4, z-1/4'
22 '-y-1/4, -x-3/4, z-3/4'
23 '-y-1/4, x-1/4, -z-3/4'
24 'x-1/2, -y, z'
25 '-x+1/2, -y+1/2, -z+1/2'
26 'y+1/4, -x-1/4, -z+1/4'
27 '-x+1/2, y+1/2, z'
28 'x, y+1/2, -z'
29 'y+1/4, x+1/4, z+1/4'
30 '-y+1/4, -x-1/4, z-1/4'
31 '-y+1/4, x+1/4, -z-1/4'
32 'x, -y+1/2, z+1/2'

loop_
_atom_site_label
_atom_site_type_symbol
_atom_site_fract_x
_atom_site_fract_y
_atom_site_fract_z
_atom_site_U_iso_or_equiv
_atom_site_adp_type
_atom_site_occupancy
_atom_site_symmetry_multiplicity
_atom_site_calc_flag
_atom_site_refinement_flags
_atom_site_disorder_assembly
_atom_site_disorder_group
Cu1 Cu 0.423392(15) 0.413580(14) 0.57451(4) 0.0586(2) Uani 1 1 d D . .
Cl1 Cl 0.5000 0.7500 0.6250 0.0663(6) Uani 1 4 d SDU . .
O11 O 0.5132(7) 0.7241(5) 0.6813(16) 0.089(7) Uani 0.25 1 d PDU . .
O12 O 0.5134(6) 0.7419(8) 0.5373(12) 0.136(14) Uani 0.25 1 d PDU . .
O13 O 0.5124(10) 0.7791(4) 0.653(2) 0.161(13) Uani 0.25 1 d PDU . .
O14 O 0.4668(4) 0.7459(11) 0.619(2) 0.172(13) Uani 0.25 1 d PDU . .
Cl2 Cl 0.45945(4) 0.60722(4) 0.48991(9) 0.0817(4) Uani 1 1 d DU . .
O21 O 0.47586(13) 0.57959(13) 0.5270(4) 0.1157(16) Uani 1 1 d DU . .
O22 O 0.42699(13) 0.59914(14) 0.4719(6) 0.157(3) Uani 1 1 d DU . .
O23 O 0.4780(2) 0.61612(18) 0.4129(4) 0.158(3) Uani 1 1 d DU . .
O24 O 0.46028(14) 0.63414(13) 0.5519(3) 0.1157(16) Uani 1 1 d DU . .
Cl3 Cl 0.55116(8) 0.49853(18) 0.7300(2) 0.0787(14) Uani 0.50 1 d PDU A -1
O31 O 0.5479(3) 0.46599(19) 0.7086(14) 0.177(7) Uani 0.50 1 d PDU A -1
O32 O 0.5302(2) 0.5145(2) 0.6722(8) 0.096(3) Uani 0.50 1 d PDU A -1
O33 O 0.5842(2) 0.5078(2) 0.7126(8) 0.117(4) Uani 0.50 1 d PDU A -1
O34 O 0.5435(5) 0.5064(8) 0.8176(8) 0.274(13) Uani 0.50 1 d PDU A -1
Cl4 Cl 0.74369(13) 0.50631(13) 0.6250 0.179(4) Uani 0.50 2 d SPDU . .
O41 O 0.7100(4) 0.5021(5) 0.6292(17) 0.132(7) Uani 0.25 1 d PDU . .
O42 O 0.7535(9) 0.5150(9) 0.5371(15) 0.263(16) Uani 0.25 1 d PDU . .
O43 O 0.7550(7) 0.5308(6) 0.683(2) 0.206(12) Uani 0.25 1 d PDU . .
O44 O 0.7572(5) 0.4753(4) 0.649(2) 0.164(11) Uani 0.25 1 d PDU . .
N1 N 0.44074(9) 0.39539(9) 0.4495(3) 0.0546(9) Uani 1 1 d U B .
N2 N 0.43753(11) 0.36849(11) 0.6083(3) 0.0686(11) Uani 1 1 d U B .
C11A C 0.4157(2) 0.3788(2) 0.7551(5) 0.114(2) Uani 0.40(2) 1 d PDU B 1
H11A H 0.3933 0.3703 0.7618 0.137 Uiso 0.40(2) 1 calc PR B 1
H11B H 0.4260 0.3792 0.8145 0.137 Uiso 0.40(2) 1 calc PR B 1
N3A N 0.4146(7) 0.4126(4) 0.7173(11) 0.109(7) Uani 0.40(2) 1 d PDU B 1
H3A H 0.3935 0.4200 0.7255 0.130 Uiso 0.40(2) 1 calc PR B 1
C12A C 0.4345(8) 0.4348(3) 0.7587(13) 0.131(8) Uani 0.40(2) 1 d PDU B 1
H12A H 0.4473 0.4227 0.8035 0.157 Uiso 0.40(2) 1 calc PR B 1
H12B H 0.4202 0.4498 0.7920 0.157 Uiso 0.40(2) 1 calc PR B 1
C13A C 0.4585(7) 0.4558(6) 0.7067(6) 0.133(5) Uani 0.40(2) 1 d PDU B 1
H13A H 0.4492 0.4779 0.7022 0.159 Uiso 0.40(2) 1 calc PR B 1
H13B H 0.4786 0.4576 0.7425 0.159 Uiso 0.40(2) 1 calc PR B 1
N4A N 0.4676(6) 0.4459(5) 0.6197(10) 0.108(7) Uani 0.40(2) 1 d PDU B 1
H4A H 0.4873 0.4348 0.6185 0.129 Uiso 0.40(2) 1 calc PR B 1
C14A C 0.46592(18) 0.4724(2) 0.5531(6) 0.117(3) Uani 0.40(2) 1 d PDU B 1
H14A H 0.4762 0.4651 0.4971 0.140 Uiso 0.40(2) 1 calc PR B 1
H14B H 0.4783 0.4914 0.5751 0.140 Uiso 0.40(2) 1 calc PR B 1
C11B C 0.4157(2) 0.3788(2) 0.7551(5) 0.114(2) Uani 0.60(2) 1 d PDU B 2
H11C H 0.3923 0.3735 0.7509 0.137 Uiso 0.60(2) 1 calc PR B 2
H11D H 0.4227 0.3751 0.8172 0.137 Uiso 0.60(2) 1 calc PR B 2
N3B N 0.4209(3) 0.4131(3) 0.7309(12) 0.111(5) Uani 0.60(2) 1 d PDU B 2
H3B H 0.4046 0.4266 0.7526 0.133 Uiso 0.60(2) 1 calc PR B 2
C12B C 0.4540(4) 0.4237(4) 0.7611(7) 0.116(5) Uani 0.60(2) 1 d PDU B 2
H12C H 0.4689 0.4048 0.7596 0.140 Uiso 0.60(2) 1 calc PR B 2
H12D H 0.4527 0.4313 0.8234 0.140 Uiso 0.60(2) 1 calc PR B 2
C13B C 0.4683(4) 0.4510(4) 0.7033(6) 0.133(5) Uani 0.60(2) 1 d PDU B 2
H13C H 0.4561 0.4714 0.7141 0.159 Uiso 0.60(2) 1 calc PR B 2
H13D H 0.4912 0.4548 0.7203 0.159 Uiso 0.60(2) 1 calc PR B 2
N4B N 0.4665(5) 0.4424(4) 0.6044(8) 0.099(4) Uani 0.60(2) 1 d PDU B 2
H4B H 0.4849 0.4305 0.5890 0.118 Uiso 0.60(2) 1 calc PR B 2
C14B C 0.46592(18) 0.4724(2) 0.5531(6) 0.117(3) Uani 0.60(2) 1 d PDU B 2
H14C H 0.4776 0.4692 0.4962 0.140 Uiso 0.60(2) 1 calc PR B 2
H14D H 0.4771 0.4898 0.5866 0.140 Uiso 0.60(2) 1 calc PR B 2
C15 C 0.43111(18) 0.48255(14) 0.5344(5) 0.098(2) Uani 1 1 d DU . .
N5 N 0.40851(12) 0.45795(10) 0.5369(3) 0.0688(11) Uani 1 1 d U B .
N6 N 0.37068(10) 0.40562(10) 0.5517(3) 0.0622(10) Uani 1 1 d U B .
C8 C 0.4638(2) 0.3087(2) 0.6559(7) 0.122(3) Uani 1 1 d U B .
H8 H 0.4737 0.2888 0.6726 0.146 Uiso 1 1 calc R . .
C5 C 0.45287(12) 0.36462(10) 0.4545(3) 0.0566(11) Uani 1 1 d U . .
C9 C 0.4483(2) 0.3270(2) 0.7179(6) 0.120(3) Uani 1 1 d U B .
H9 H 0.4466 0.3195 0.7773 0.144 Uiso 1 1 calc R . .
C4 C 0.46539(15) 0.34859(13) 0.3798(4) 0.0765(15) Uani 1 1 d U B .
H4 H 0.4738 0.3272 0.3848 0.092 Uiso 1 1 calc R . .
C6 C 0.45196(14) 0.34992(12) 0.5455(4) 0.0679(13) Uani 1 1 d U B .
C10 C 0.43477(17) 0.35737(19) 0.6933(4) 0.0938(19) Uani 1 1 d DU . .
C3 C 0.46533(15) 0.36464(15) 0.2973(4) 0.0797(15) Uani 1 1 d U . .
H3 H 0.4734 0.3541 0.2457 0.096 Uiso 1 1 calc R B .
C2 C 0.45348(15) 0.39587(15) 0.2921(4) 0.0753(14) Uani 1 1 d U B .
H2 H 0.4536 0.4073 0.2373 0.090 Uiso 1 1 calc R . .
C1 C 0.44119(14) 0.41052(12) 0.3698(3) 0.0658(12) Uani 1 1 d U . .
H1 H 0.4329 0.4320 0.3660 0.079 Uiso 1 1 calc R B .
C20 C 0.35494(14) 0.43312(15) 0.5232(4) 0.0763(15) Uani 1 1 d U . .
C19 C 0.37675(17) 0.46304(14) 0.5165(4) 0.0798(16) Uani 1 1 d U B .
C7 C 0.46527(18) 0.31908(15) 0.5671(5) 0.096(2) Uani 1 1 d U . .
H7 H 0.4749 0.3058 0.5227 0.115 Uiso 1 1 calc R B .
C18 C 0.3658(3) 0.4945(2) 0.4927(6) 0.127(3) Uani 1 1 d U . .
H18 H 0.3438 0.4986 0.4774 0.153 Uiso 1 1 calc R B .
C17 C 0.3895(3) 0.51981(19) 0.4930(7) 0.137(3) Uani 1 1 d U B .
H17 H 0.3828 0.5413 0.4795 0.165 Uiso 1 1 calc R . .
C22 C 0.30521(19) 0.4022(3) 0.5102(7) 0.135(3) Uani 1 1 d U . .
H22 H 0.2829 0.4009 0.4944 0.162 Uiso 1 1 calc R B .
C24 C 0.35393(16) 0.37772(15) 0.5611(5) 0.0863(17) Uani 1 1 d U . .
H24 H 0.3652 0.3592 0.5826 0.104 Uiso 1 1 calc R B .
C21 C 0.32183(18) 0.4319(2) 0.5022(7) 0.119(3) Uani 1 1 d U B .
H21 H 0.3108 0.4509 0.4828 0.143 Uiso 1 1 calc R . .
C23 C 0.32126(19) 0.3745(2) 0.5412(7) 0.118(3) Uani 1 1 d U B .
H23 H 0.3102 0.3545 0.5484 0.142 Uiso 1 1 calc R . .
C16 C 0.4214(3) 0.51422(18) 0.5120(7) 0.132(3) Uani 1 1 d U B .
H16 H 0.4367 0.5314 0.5101 0.158 Uiso 1 1 calc R . .
O2 O 0.3716(9) 0.5000 0.7500 0.142(12) Uani 0.25 2 d SPU . .
O5 O 0.3332(7) 0.4168(7) 0.8750 0.302(19) Uani 0.50 2 d SPU . .

loop_
_atom_site_aniso_label
_atom_site_aniso_U_11
_atom_site_aniso_U_22
_atom_site_aniso_U_33
_atom_site_aniso_U_23
_atom_site_aniso_U_13
_atom_site_aniso_U_12
Cu1 0.0684(4) 0.0608(4) 0.0467(3) -0.0051(2) -0.0007(2) -0.0044(3)
Cl1 0.0732(9) 0.0732(9) 0.0526(12) 0.000 0.000 0.0201(12)
O11 0.079(11) 0.068(10) 0.118(19) 0.028(12) -0.014(14) 0.005(9)
O12 0.18(3) 0.16(3) 0.069(11) -0.019(15) 0.044(16) -0.01(3)
O13 0.27(3) 0.060(8) 0.15(3) -0.020(13) -0.13(2) 0.012(17)
O14 0.065(8) 0.29(3) 0.16(2) -0.12(3) -0.042(12) 0.068(11)
Cl2 0.0989(10) 0.0873(10) 0.0590(7) 0.0089(7) -0.0079(7) -0.0121(8)
O21 0.101(3) 0.116(3) 0.130(4) 0.019(3) -0.003(3) 0.030(3)
O22 0.104(3) 0.105(4) 0.262(9) 0.016(5) -0.076(4) 0.002(3)
O23 0.232(7) 0.169(6) 0.074(3) 0.005(3) 0.025(4) -0.053(5)
O24 0.146(4) 0.114(3) 0.087(3) -0.024(3) 0.000(3) -0.003(3)
Cl3 0.0849(16) 0.0839(19) 0.067(5) 0.001(3) -0.0026(14) 0.0093(19)
O31 0.093(7) 0.052(4) 0.39(2) 0.050(7) 0.008(11) -0.003(4)
O32 0.087(6) 0.092(5) 0.111(7) 0.043(5) 0.003(5) 0.012(5)
O33 0.087(5) 0.074(6) 0.190(13) -0.020(6) -0.029(5) -0.008(4)
O34 0.205(18) 0.55(4) 0.065(7) -0.031(15) -0.017(8) 0.09(3)
Cl4 0.156(5) 0.156(5) 0.225(10) -0.002(6) -0.002(6) 0.062(6)
O41 0.145(9) 0.098(14) 0.153(18) 0.014(15) -0.026(14) 0.037(10)
O42 0.22(3) 0.28(3) 0.288(19) 0.09(2) 0.01(3) -0.09(3)
O43 0.129(18) 0.119(15) 0.37(3) -0.025(19) -0.04(3) 0.036(15)
O44 0.14(2) 0.132(13) 0.22(3) -0.035(15) -0.02(2) 0.048(17)
N1 0.065(2) 0.0465(19) 0.052(2) 0.0010(16) -0.0013(17) -0.0039(17)
N2 0.071(3) 0.078(3) 0.057(2) 0.019(2) -0.010(2) 0.000(2)
C11A 0.116(5) 0.160(7) 0.065(4) 0.028(4) 0.002(4) -0.007(5)
N3A 0.115(13) 0.143(14) 0.067(10) 0.007(11) -0.015(9) -0.006(11)
C12A 0.133(17) 0.170(16) 0.089(12) -0.020(13) 0.009(12) 0.012(14)
C13A 0.070(9) 0.208(10) 0.121(6) -0.094(6) -0.021(5) -0.010(8)
N4A 0.083(11) 0.144(14) 0.096(11) -0.055(11) -0.005(10) -0.014(11)
C14A 0.090(5) 0.109(5) 0.152(7) -0.048(5) 0.044(5) -0.041(4)
C11B 0.116(5) 0.160(7) 0.065(4) 0.028(4) 0.002(4) -0.007(5)
N3B 0.086(7) 0.162(11) 0.085(8) -0.068(8) -0.002(6) -0.015(7)
C12B 0.094(9) 0.169(12) 0.086(8) -0.060(8) -0.040(7) 0.004(8)
C13B 0.070(9) 0.208(10) 0.121(6) -0.094(6) -0.021(5) -0.010(8)
N4B 0.075(7) 0.125(8) 0.096(7) -0.059(7) 0.010(6) -0.014(7)
C14B 0.090(5) 0.109(5) 0.152(7) -0.048(5) 0.044(5) -0.041(4)
C15 0.123(5) 0.053(3) 0.119(5) -0.019(3) 0.048(4) -0.024(3)
N5 0.085(3) 0.050(2) 0.071(3) -0.0052(19) 0.019(2) -0.006(2)
N6 0.067(2) 0.059(2) 0.061(2) 0.0020(18) 0.0011(19) -0.009(2)
C8 0.126(6) 0.095(5) 0.144(8) 0.055(5) -0.026(6) 0.007(5)
C5 0.067(3) 0.042(2) 0.061(3) -0.0023(19) -0.012(2) -0.003(2)
C9 0.106(5) 0.143(7) 0.112(6) 0.083(6) -0.028(5) -0.015(5)
C4 0.090(4) 0.056(3) 0.083(4) -0.018(3) -0.009(3) 0.009(3)
C6 0.077(3) 0.055(3) 0.072(3) 0.009(2) -0.016(3) -0.006(2)
C10 0.087(4) 0.130(5) 0.064(4) 0.035(4) -0.007(3) -0.009(4)
C3 0.092(4) 0.082(4) 0.065(3) -0.023(3) 0.003(3) 0.005(3)
C2 0.086(4) 0.086(4) 0.054(3) 0.000(3) 0.002(3) -0.002(3)
C1 0.081(3) 0.059(3) 0.058(3) 0.007(2) 0.006(2) 0.003(2)
C20 0.068(3) 0.087(4) 0.073(3) 0.000(3) -0.001(3) 0.010(3)
C19 0.102(4) 0.063(3) 0.075(3) 0.017(3) 0.010(3) 0.011(3)
C7 0.110(5) 0.064(3) 0.114(5) 0.024(3) -0.030(4) 0.008(3)
C18 0.159(7) 0.089(5) 0.133(6) 0.035(5) 0.019(6) 0.039(5)
C17 0.202(10) 0.057(4) 0.153(8) 0.033(4) 0.034(8) 0.008(6)
C22 0.063(4) 0.185(9) 0.156(8) -0.031(7) -0.003(5) -0.019(6)
C24 0.081(4) 0.074(4) 0.105(5) -0.011(3) 0.014(3) -0.014(3)
C21 0.073(4) 0.135(7) 0.150(7) 0.007(6) -0.012(4) 0.022(4)
C23 0.077(4) 0.117(6) 0.159(7) -0.036(6) 0.016(5) -0.026(4)
C16 0.181(9) 0.060(4) 0.153(8) 0.001(4) 0.070(7) -0.025(5)
O2 0.17(3) 0.23(3) 0.028(10) -0.028(15) 0.000 0.000
O5 0.212(19) 0.212(19) 0.48(5) -0.034(16) -0.034(16) -0.12(2)

loop_
_atom_type_symbol
_atom_type_description
_atom_type_scat_dispersion_real
_atom_type_scat_dispersion_imag
_atom_type_scat_source
C C 0.0033 0.0016 'International Tables Vol C Tables 4.2.6.8 and 6.1.1.4'
H H 0.0000 0.0000 'International Tables Vol C Tables 4.2.6.8 and 6.1.1.4'
Cl Cl 0.1484 0.1585 'International Tables Vol C Tables 4.2.6.8 and 6.1.1.4'
Cu Cu 0.3201 1.2651 'International Tables Vol C Tables 4.2.6.8 and 6.1.1.4'
N N 0.0061 0.0033 'International Tables Vol C Tables 4.2.6.8 and 6.1.1.4'
O O 0.0106 0.0060 'International Tables Vol C Tables 4.2.6.8 and 6.1.1.4'

loop_
_geom_angle_atom_site_label_1
_geom_angle_atom_site_label_2
_geom_angle_atom_site_label_3
_geom_angle
_geom_angle_site_symmetry_1
_geom_angle_site_symmetry_3
N1 Cu1 N3A 155.9(7) . .
N1 Cu1 N4A 101.1(5) . .
N1 Cu1 N3B 152.5(4) . .
N1 Cu1 N4B 95.7(4) . .
N1 Cu1 N6 97.95(15) . .
N2 Cu1 N1 78.67(16) . .
N2 Cu1 N3A 77.4(6) . .
N2 Cu1 N4A 103.0(7) . .
N2 Cu1 N3B 75.7(4) . .
N2 Cu1 N4B 102.3(5) . .
N2 Cu1 N6 100.70(16) . .
N3A Cu1 N4A 81.6(6) . .
N3A Cu1 N3B 7.0(8) . .
N3A Cu1 N4B 86.6(6) . .
N3A Cu1 N6 89.3(7) . .
N4A Cu1 N3B 75.5(5) . .
N4B Cu1 N4A 5.5(7) . .
N4B Cu1 N3B 80.5(4) . .
N4B Cu1 N6 155.1(5) . .
N5 Cu1 N1 99.89(16) . .
N5 Cu1 N2 177.96(19) . .
N5 Cu1 N3A 104.1(6) . .
N5 Cu1 N4A 78.7(7) . .
N5 Cu1 N3B 106.0(4) . .
N5 Cu1 N4B 79.2(5) . .
N5 Cu1 N6 78.03(17) . .
N6 Cu1 N4A 152.0(7) . .
N6 Cu1 N3B 96.3(3) . .
O11 Cl1 O11 109(2) . 12_564
O11 Cl1 O11 78(3) 14_445 12_564
O11 Cl1 O11 151(2) 14_445 .
O11 Cl1 O11 109(2) 14_445 5_666
O11 Cl1 O11 78(3) . 5_666
O11 Cl1 O11 151(2) 12_564 5_666
O13 Cl1 O11 103(3) 5_666 .
O13 Cl1 O11 47.5(16) 12_564 .
O13 Cl1 O11 97(2) 14_445 .
O13 Cl1 O11 97(2) . 14_445
O13 Cl1 O11 108.7(13) 14_445 14_445
O13 Cl1 O11 103(3) 12_564 14_445
O13 Cl1 O11 47.6(15) 5_666 14_445
O13 Cl1 O11 108.7(13) . .
O13 Cl1 O11 103(3) . 5_666
O13 Cl1 O11 108.7(13) 5_666 5_666
O13 Cl1 O11 97(2) 12_564 5_666
O13 Cl1 O11 47.6(15) 14_445 5_666
O13 Cl1 O11 47.5(16) . 12_564
O13 Cl1 O11 97(2) 5_666 12_564
O13 Cl1 O11 108.7(13) 12_564 12_564
O13 Cl1 O11 103(3) 14_445 12_564
O13 Cl1 O13 56(4) 5_666 12_564
O13 Cl1 O13 56(4) . 14_445
O13 Cl1 O13 144(3) 5_666 14_445
O13 Cl1 O13 138(3) 12_564 14_445
O13 Cl1 O13 144(3) . 12_564
O13 Cl1 O13 138(3) . 5_666
O13 Cl1 O14 119.7(13) 5_666 5_666
O13 Cl1 O14 153(2) 12_564 5_666
O13 Cl1 O14 21(2) . 5_666
O13 Cl1 O14 153(2) 5_666 12_564
O13 Cl1 O14 119.7(13) . .
O13 Cl1 O14 62.7(13) 14_445 5_666
O13 Cl1 O14 153(2) . 14_445
O13 Cl1 O14 62.7(13) 5_666 14_445
O13 Cl1 O14 21(2) 12_564 14_445
O13 Cl1 O14 119.7(13) 14_445 14_445
O13 Cl1 O14 21(2) 14_445 12_564
O13 Cl1 O14 62.7(13) . 12_564
O13 Cl1 O14 153(2) 14_445 .
O13 Cl1 O14 21(2) 5_666 .
O13 Cl1 O14 62.7(13) 12_564 .
O13 Cl1 O14 119.7(13) 12_564 12_564
O14 Cl1 O11 45(2) 12_564 5_666
O14 Cl1 O11 75.9(15) . 12_564
O14 Cl1 O11 129.8(17) . 5_666
O14 Cl1 O11 108.3(15) 5_666 5_666
O14 Cl1 O11 108.3(15) 12_564 12_564
O14 Cl1 O11 75.9(15) 14_445 5_666
O14 Cl1 O11 129.8(17) 14_445 12_564
O14 Cl1 O11 129.8(17) 12_564 14_445
O14 Cl1 O11 45(2) . 14_445
O14 Cl1 O11 108.3(15) 14_445 14_445
O14 Cl1 O11 75.9(15) 5_666 14_445
O14 Cl1 O11 129.8(17) 5_666 .
O14 Cl1 O11 45(2) 5_666 12_564
O14 Cl1 O11 75.9(15) 12_564 .
O14 Cl1 O11 108.3(15) . .
O14 Cl1 O11 45(2) 14_445 .
O14 Cl1 O14 173(3) . 12_564
O14 Cl1 O14 104(4) 14_445 12_564
O14 Cl1 O14 76(4) 5_666 12_564
O14 Cl1 O14 173(3) 5_666 14_445
O14 Cl1 O14 104(4) 5_666 .
O14 Cl1 O14 76(4) 14_445 .
Cl1 O11 O11 50.9(13) . 5_666
Cl1 O11 O14 49.8(7) . 12_564
O12 O11 Cl1 76(2) 5_666 .
O12 O11 O11 119(3) 5_666 5_666
O12 O11 O13 93(5) 5_666 12_564
O12 O11 O14 117(6) 5_666 14_445
O12 O11 O14 89(3) 5_666 12_564
O13 O11 Cl1 61.7(9) 12_564 .
O13 O11 O11 87(2) 12_564 5_666
O13 O11 O14 108.3(15) 12_564 12_564
O14 O11 Cl1 63.4(13) 14_445 .
O14 O11 O11 35(2) 12_564 5_666
O14 O11 O11 68(2) 14_445 5_666
O14 O11 O13 26(3) 14_445 12_564
O14 O11 O14 97(2) 14_445 12_564
Cl1 O12 O14 54.0(8) . 12_564
O11 O12 Cl1 75(2) 5_666 .
O11 O12 O12 139(2) 5_666 12_564
O11 O12 O13 55(3) 5_666 14_445
O11 O12 O14 38(4) 5_666 12_564
O12 O12 Cl1 64.0(10) 12_564 .
O12 O12 O13 95(4) 12_564 14_445
O12 O12 O14 106.4(19) 12_564 12_564
O13 O12 Cl1 57.0(15) 14_445 .
O13 O12 O14 19(3) 14_445 12_564
Cl1 O13 O12 64.4(15) . 14_445
Cl1 O13 O14 59.1(11) . 12_564
O11 O13 Cl1 70.8(16) 12_564 .
O11 O13 O12 32(3) 12_564 14_445
O11 O13 O13 132.6(15) 12_564 14_445
O11 O13 O14 127(3) 12_564 12_564
O12 O13 O14 105(2) 14_445 12_564
O13 O13 Cl1 62.1(19) 14_445 .
O13 O13 O12 120(2) 14_445 14_445
O13 O13 O14 21(2) 14_445 12_564
O14 O13 Cl1 81(4) 5_666 .
O14 O13 O11 70(9) 5_666 12_564
O14 O13 O12 100(10) 5_666 14_445
O14 O13 O13 96(8) 5_666 14_445
O14 O13 O14 114(6) 5_666 12_564
Cl1 O14 O11 54.3(10) . 12_564
Cl1 O14 O12 59.6(15) . 12_564
Cl1 O14 O13 58.2(10) . 12_564
Cl1 O14 O14 51.9(19) . 14_445
O11 O14 Cl1 71.9(16) 14_445 .
O11 O14 O11 77(3) 14_445 12_564
O11 O14 O12 24(2) 14_445 12_564
O11 O14 O13 124(2) 14_445 12_564
O11 O14 O14 110(3) 14_445 14_445
O12 O14 O11 87.2(18) 12_564 12_564
O12 O14 O14 86(2) 12_564 14_445
O13 O14 Cl1 78(3) 5_666 .
O13 O14 O11 132(4) 5_666 12_564
O13 O14 O11 83(8) 5_666 14_445
O13 O14 O11 92.2(16) 12_564 12_564
O13 O14 O12 61(8) 5_666 12_564
O13 O14 O12 101.3(17) 12_564 12_564
O13 O14 O13 63(8) 5_666 12_564
O13 O14 O14 50(6) 5_666 14_445
O13 O14 O14 15.8(17) 12_564 14_445
O14 O14 O11 96(2) 14_445 12_564
O21 Cl2 O23 105.4(4) . .
O21 Cl2 O24 110.1(3) . .
O22 Cl2 O21 109.6(3) . .
O22 Cl2 O23 114.3(5) . .
O22 Cl2 O24 109.1(4) . .
O23 Cl2 O24 108.2(4) . .
O31 Cl3 O32 104.5(8) . .
O31 Cl3 O33 107.8(7) . .
O31 Cl3 O34 115.1(12) . .
O32 Cl3 O33 110.4(7) . .
O32 Cl3 O34 110.0(10) . .
O34 Cl3 O33 108.9(11) . .
O41 Cl4 O41 104.2(19) . 5_666
O41 Cl4 O42 110.6(14) . .
O41 Cl4 O42 71.1(17) 5_666 .
O41 Cl4 O42 71.1(17) . 5_666
O41 Cl4 O42 110.6(14) 5_666 5_666
O41 Cl4 O43 43.8(15) . 5_666
O41 Cl4 O43 112.8(13) 5_666 5_666
O41 Cl4 O43 112.8(13) . .
O41 Cl4 O43 43.8(15) 5_666 .
O41 Cl4 O44 147.5(15) . 5_666
O41 Cl4 O44 105.4(11) . .
O41 Cl4 O44 147.5(15) 5_666 .
O41 Cl4 O44 105.3(12) 5_666 5_666
O42 Cl4 O42 177(3) . 5_666
O42 Cl4 O44 110.1(15) . .
O42 Cl4 O44 67(2) . 5_666
O42 Cl4 O44 110.1(15) 5_666 5_666
O42 Cl4 O44 67(2) 5_666 .
O43 Cl4 O42 107.4(14) . .
O43 Cl4 O42 107.4(14) 5_666 5_666
O43 Cl4 O42 73.4(16) . 5_666
O43 Cl4 O42 73.4(16) 5_666 .
O43 Cl4 O43 148(2) 5_666 .
O43 Cl4 O44 110.7(14) . .
O43 Cl4 O44 97.9(18) 5_666 .
O43 Cl4 O44 110.7(14) 5_666 5_666
O43 Cl4 O44 97.9(18) . 5_666
O44 Cl4 O44 51.2(19) . 5_666
Cl4 O41 O42 55.2(9) . 5_666
O43 O41 Cl4 68.6(14) 5_666 .
O43 O41 O42 114.4(18) 5_666 5_666
Cl4 O42 O41 53.7(12) . 5_666
Cl4 O42 O43 52.8(11) . 5_666
Cl4 O42 O44 56.6(15) . 5_666
O41 O42 O43 88.9(19) 5_666 5_666
O42 O42 Cl4 146(4) 8_656 .
O42 O42 O41 135(2) 8_656 5_666
O42 O42 O43 93(4) 8_656 5_666
O42 O42 O44 136(2) 8_656 5_666
O44 O42 O41 88.4(17) 5_666 5_666
O44 O42 O43 90.8(16) 5_666 5_666
Cl4 O43 O42 53.8(10) . 5_666
O41 O43 Cl4 67.7(15) 5_666 .
O41 O43 O42 114(2) 5_666 5_666
Cl4 O44 O42 56.0(11) . 5_666
O44 O44 Cl4 64.4(10) 5_666 .
O44 O44 O42 111(2) 5_666 5_666
C5 N1 Cu1 113.4(3) . .
C1 N1 Cu1 128.4(3) . .
C1 N1 C5 118.2(4) . .
C6 N2 Cu1 118.2(3) . .
C6 N2 C10 120.1(5) . .
C10 N2 Cu1 121.5(5) . .
H11A C11A H11B 108.3 . .
N3A C11A H11A 109.9 . .
N3A C11A H11B 109.9 . .
N3A C11A C10 108.9(11) . .
C10 C11A H11A 109.9 . .
C10 C11A H11B 109.9 . .
Cu1 N3A H3A 106.2 . .
C11A N3A Cu1 112.7(12) . .
C11A N3A H3A 106.2 . .
C12A N3A Cu1 109.6(10) . .
C12A N3A C11A 115.2(15) . .
C12A N3A H3A 106.2 . .
N3A C12A H12A 106.9 . .
N3A C12A H12B 106.9 . .
N3A C12A C13A 121.8(11) . .
H12A C12A H12B 106.7 . .
C13A C12A H12A 106.9 . .
C13A C12A H12B 106.9 . .
C12A C13A H13A 107.6 . .
C12A C13A H13B 107.6 . .
H13A C13A H13B 107.0 . .
N4A C13A C12A 118.8(11) . .
N4A C13A H13A 107.6 . .
N4A C13A H13B 107.6 . .
Cu1 N4A H4A 112.9 . .
C13A N4A Cu1 102.9(9) . .
C13A N4A H4A 112.9 . .
C13A N4A C14A 113.6(17) . .
C14A N4A Cu1 100.6(11) . .
C14A N4A H4A 112.9 . .
N4A C14A H14A 109.3 . .
N4A C14A H14B 109.3 . .
N4A C14A C15 111.8(11) . .
H14A C14A H14B 107.9 . .
C15 C14A H14A 109.3 . .
C15 C14A H14B 109.3 . .
Cu1 N3B H3B 112.2 . .
C12B N3B Cu1 105.1(9) . .
C12B N3B H3B 112.2 . .
N3B C12B H12C 109.0 . .
N3B C12B H12D 109.0 . .
N3B C12B C13B 112.7(9) . .
H12C C12B H12D 107.8 . .
C13B C12B H12C 109.0 . .
C13B C12B H12D 109.0 . .
C12B C13B H13C 109.4 . .
C12B C13B H13D 109.4 . .
H13C C13B H13D 108.0 . .
N4B C13B C12B 111.1(8) . .
N4B C13B H13C 109.4 . .
N4B C13B H13D 109.4 . .
Cu1 N4B H4B 109.1 . .
C13B N4B Cu1 111.4(7) . .
C13B N4B H4B 109.1 . .
N5 C15 C14A 115.6(6) . .
N5 C15 C16 119.7(8) . .
C16 C15 C14A 124.6(7) . .
C15 N5 Cu1 118.1(5) . .
C19 N5 Cu1 119.8(4) . .
C19 N5 C15 122.1(5) . .
C20 N6 Cu1 112.8(3) . .
C24 N6 Cu1 127.6(4) . .
C24 N6 C20 119.6(5) . .
C9 C8 H8 119.8 . .
C9 C8 C7 120.4(7) . .
C7 C8 H8 119.8 . .
N1 C5 C4 121.9(5) . .
N1 C5 C6 114.6(4) . .
C4 C5 C6 123.5(4) . .
C8 C9 H9 120.2 . .
C8 C9 C10 119.6(7) . .
C10 C9 H9 120.2 . .
C5 C4 H4 120.4 . .
C5 C4 C3 119.1(5) . .
C3 C4 H4 120.4 . .
N2 C6 C5 114.9(4) . .
N2 C6 C7 121.0(6) . .
C7 C6 C5 124.1(6) . .
N2 C10 C11A 115.3(6) . .
N2 C10 C9 120.5(7) . .
C9 C10 C11A 124.2(7) . .
C4 C3 H3 120.4 . .
C2 C3 C4 119.3(5) . .
C2 C3 H3 120.4 . .
C3 C2 H2 120.7 . .
C3 C2 C1 118.7(5) . .
C1 C2 H2 120.7 . .
N1 C1 C2 122.9(5) . .
N1 C1 H1 118.5 . .
C2 C1 H1 118.5 . .
N6 C20 C19 114.1(5) . .
N6 C20 C21 120.0(6) . .
C21 C20 C19 125.9(6) . .
N5 C19 C20 115.2(5) . .
N5 C19 C18 120.2(7) . .
C18 C19 C20 124.6(7) . .
C8 C7 C6 118.2(8) . .
C8 C7 H7 120.9 . .
C6 C7 H7 120.9 . .
C19 C18 H18 121.6 . .
C19 C18 C17 116.7(9) . .
C17 C18 H18 121.6 . .
C18 C17 H17 118.8 . .
C16 C17 C18 122.4(8) . .
C16 C17 H17 118.8 . .
C21 C22 H22 119.8 . .
C23 C22 H22 119.8 . .
C23 C22 C21 120.5(7) . .
N6 C24 H24 118.1 . .
N6 C24 C23 123.7(7) . .
C23 C24 H24 118.1 . .
C20 C21 C22 119.0(8) . .
C20 C21 H21 120.5 . .
C22 C21 H21 120.5 . .
C22 C23 H23 121.4 . .
C24 C23 C22 117.1(7) . .
C24 C23 H23 121.4 . .
C15 C16 H16 120.6 . .
C17 C16 C15 118.8(8) . .
C17 C16 H16 120.6 . .

loop_
_geom_bond_atom_site_label_1
_geom_bond_atom_site_label_2
_geom_bond_distance
_geom_bond_site_symmetry_2
Cu1 N1 2.104(4) .
Cu1 N2 1.970(4) .
Cu1 N3A 2.136(18) .
Cu1 N4A 2.308(19) .
Cu1 N3B 2.309(18) .
Cu1 N4B 2.137(18) .
Cu1 N5 1.967(4) .
Cu1 N6 2.176(4) .
Cl1 O11 1.436(13) 12_564
Cl1 O11 1.436(13) 5_666
Cl1 O11 1.436(13) .
Cl1 O11 1.436(13) 14_445
Cl1 O13 1.338(15) .
Cl1 O13 1.338(15) 5_666
Cl1 O13 1.338(15) 12_564
Cl1 O13 1.339(16) 14_445
Cl1 O14 1.351(15) 5_666
Cl1 O14 1.351(15) 14_445
Cl1 O14 1.351(15) 12_564
Cl1 O14 1.351(15) .
O11 O11 1.81(5) 5_666
O11 O12 0.71(4) 5_666
O11 O13 1.12(4) 12_564
O11 O14 1.72(3) 12_564
O11 O14 1.06(5) 14_445
O12 O11 0.71(4) 5_666
O12 O12 1.26(5) 12_564
O12 O13 1.36(6) 14_445
O12 O14 1.53(4) 12_564
O13 O11 1.12(4) 12_564
O13 O12 1.36(6) 14_445
O13 O13 1.25(8) 14_445
O13 O14 1.40(3) 12_564
O13 O14 0.50(5) 5_666
O14 O11 1.06(5) 14_445
O14 O11 1.72(3) 12_564
O14 O12 1.53(4) 12_564
O14 O13 1.40(3) 12_564
O14 O13 0.50(5) 5_666
O14 O14 1.67(7) 14_445
Cl2 O21 1.407(5) .
Cl2 O22 1.375(5) .
Cl2 O23 1.407(5) .
Cl2 O24 1.420(5) .
Cl3 O31 1.356(11) .
Cl3 O32 1.363(9) .
Cl3 O33 1.408(9) .
Cl3 O34 1.365(12) .
Cl4 O41 1.372(15) 5_666
Cl4 O41 1.372(15) .
Cl4 O42 1.400(16) .
Cl4 O42 1.400(16) 5_666
Cl4 O43 1.380(15) 5_666
Cl4 O43 1.381(15) .
Cl4 O44 1.408(14) 5_666
Cl4 O44 1.408(14) .
O41 O42 1.61(4) 5_666
O41 O43 1.03(4) 5_666
O42 O41 1.61(4) 5_666
O42 O42 1.13(5) 8_656
O42 O43 1.66(4) 5_666
O42 O44 1.56(4) 5_666
O43 O41 1.03(4) 5_666
O43 O42 1.66(4) 5_666
O44 O42 1.56(4) 5_666
O44 O44 1.22(5) 5_666
N1 C5 1.336(6) .
N1 C1 1.324(6) .
N2 C6 1.325(7) .
N2 C10 1.337(7) .
C11A H11A 0.9700 .
C11A H11B 0.9700 .
C11A N3A 1.473(17) .
C11A C10 1.474(10) .
N3A H3A 0.9100 .
N3A C12A 1.347(17) .
C12A H12A 0.9700 .
C12A H12B 0.9700 .
C12A C13A 1.497(10) .
C13A H13A 0.9700 .
C13A H13B 0.9700 .
C13A N4A 1.392(17) .
N4A H4A 0.9100 .
N4A C14A 1.455(19) .
C14A H14A 0.9700 .
C14A H14B 0.9700 .
C14A C15 1.487(10) .
N3B H3B 0.9100 .
N3B C12B 1.472(14) .
C12B H12C 0.9700 .
C12B H12D 0.9700 .
C12B C13B 1.509(9) .
C13B H13C 0.9700 .
C13B H13D 0.9700 .
C13B N4B 1.502(13) .
N4B H4B 0.9100 .
C15 N5 1.348(7) .
C15 C16 1.377(11) .
N5 C19 1.332(8) .
N6 C20 1.345(7) .
N6 C24 1.320(7) .
C8 H8 0.9300 .
C8 C9 1.331(12) .
C8 C7 1.375(12) .
C5 C4 1.373(7) .
C5 C6 1.468(7) .
C9 H9 0.9300 .
C9 C10 1.388(11) .
C4 H4 0.9300 .
C4 C3 1.379(8) .
C6 C7 1.391(8) .
C3 H3 0.9300 .
C3 C2 1.349(8) .
C2 H2 0.9300 .
C2 C1 1.381(8) .
C1 H1 0.9300 .
C20 C19 1.497(8) .
C20 C21 1.372(9) .
C19 C18 1.389(9) .
C7 H7 0.9300 .
C18 H18 0.9300 .
C18 C17 1.397(13) .
C17 H17 0.9300 .
C17 C16 1.334(13) .
C22 H22 0.9300 .
C22 C21 1.379(13) .
C22 C23 1.368(13) .
C24 H24 0.9300 .
C24 C23 1.355(10) .
C21 H21 0.9300 .
C23 H23 0.9300 .
C16 H16 0.9300 .

loop_
_geom_hbond_atom_site_label_D
_geom_hbond_atom_site_label_H
_geom_hbond_atom_site_label_A
_geom_hbond_distance_DH
_geom_hbond_distance_HA
_geom_hbond_distance_DA
_geom_hbond_angle_DHA
_geom_hbond_site_symmetry_A
N4A H4A O21 0.91 2.67 3.31(2) 127.4 17_666
N4A H4A O23 0.91 2.53 3.36(3) 152.3 17_666
N4B H4B O21 0.91 2.37 3.152(16) 144.6 17_666
N4B H4B O23 0.91 2.40 3.26(2) 156.9 17_666
